data_4065389
loop_
_publ_author_name
'Bichler, Bernhard'
'Veiros, Luis F.'
'\"Oztopcu, \"Ozg\"ur'
'Puchberger, Michael'
'Mereiter, Kurt'
'Matsubara, Kouki'
'Kirchner, Karl A.'

_publ_section_title
;
 Synthesis, Structure, Ligand Dynamics, and Catalytic Activity of Cationic
 [Pd(\h3-allyl)(\k2(E,N)-EN-chelate)]+(E = P, O, S, Se) Complexes
;
_journal_issue 21
_journal_name_full Organometallics
_journal_page_first 5928
_journal_paper_doi 10.1021/om200766y
_journal_volume 30
_journal_year 2011
_chemical_formula_moiety '2(C21 H22 Cl N2 O P Pd), C H2 Cl2 '
_chemical_formula_sum 'C43 H46 Cl4 N4 O2 P2 Pd2'
_chemical_formula_weight 1067.38
_chemical_name_common
;
18-1540 [Pd(eta3-CH2CMeCH2)(kappa1(N)-ON-Ph)Cl].1/2CH2Cl2 (18)
;
_chemical_name_systematic
; 
?
;
_space_group_IT_number 9
_symmetry_cell_setting monoclinic
_symmetry_space_group_name_Hall 'C -2yc'
_symmetry_space_group_name_H-M 'C 1 c 1'
_atom_sites_solution_hydrogens geom
_atom_sites_solution_primary direct
_atom_sites_solution_secondary difmap
_audit_creation_method SHELXL-97
_cell_angle_alpha 90.00
_cell_angle_beta 96.241(3)
_cell_angle_gamma 90.00
_cell_formula_units_Z 4
_cell_length_a 9.8199(8)
_cell_length_b 14.6422(12)
_cell_length_c 31.073(3)
_cell_measurement_reflns_used 9825
_cell_measurement_temperature 100(2)
_cell_measurement_theta_max 30.58
_cell_measurement_theta_min 2.53
_cell_volume 4441.4(7)
_computing_cell_refinement 'Bruker SAINT'
_computing_data_collection 'Bruker APEX2'
_computing_data_reduction 'Bruker SAINT, SADABS, XPREP'
_computing_molecular_graphics 'Bruker SHELXTL'
_computing_publication_material 'Bruker SHELXTL'
_computing_structure_refinement 'SHELXL-97 (Sheldrick, 2008)'
_computing_structure_solution 'SHELXS-97 (Sheldrick, 2008)'
_diffrn_ambient_temperature 100(2)
_diffrn_measured_fraction_theta_full 0.998
_diffrn_measured_fraction_theta_max 0.998
_diffrn_measurement_device_type 'Bruker kappa APEX-II CCD'
_diffrn_measurement_method '\f and \w scans'
_diffrn_radiation_monochromator graphite
_diffrn_radiation_source 'fine-focus sealed tube'
_diffrn_radiation_type MoK\a
_diffrn_radiation_wavelength 0.71073
_diffrn_reflns_av_R_equivalents 0.0187
_diffrn_reflns_av_sigmaI/netI 0.0162
_diffrn_reflns_limit_h_max 13
_diffrn_reflns_limit_h_min -13
_diffrn_reflns_limit_k_max 20
_diffrn_reflns_limit_k_min -20
_diffrn_reflns_limit_l_max 43
_diffrn_reflns_limit_l_min -43
_diffrn_reflns_number 42034
_diffrn_reflns_theta_full 30.00
_diffrn_reflns_theta_max 30.00
_diffrn_reflns_theta_min 2.73
_exptl_absorpt_coefficient_mu 1.163
_exptl_absorpt_correction_T_max 0.71
_exptl_absorpt_correction_T_min 0.58
_exptl_absorpt_correction_type multi-scan
_exptl_absorpt_process_details 'program SADABS'
_exptl_crystal_colour colourless
_exptl_crystal_density_diffrn 1.596
_exptl_crystal_density_method 'not measured'
_exptl_crystal_description block
_exptl_crystal_F_000 2152
_exptl_crystal_size_max 0.45
_exptl_crystal_size_mid 0.36
_exptl_crystal_size_min 0.32
_refine_diff_density_max 0.549
_refine_diff_density_min -0.363
_refine_diff_density_rms 0.058
_refine_ls_abs_structure_details 'Flack H D (1983), Acta Cryst. A39, 876-881'
_refine_ls_abs_structure_Flack -0.008(9)
_refine_ls_extinction_method none
_refine_ls_goodness_of_fit_ref 1.127
_refine_ls_hydrogen_treatment mixed
_refine_ls_matrix_type full
_refine_ls_number_parameters 522
_refine_ls_number_reflns 12801
_refine_ls_number_restraints 4
_refine_ls_restrained_S_all 1.127
_refine_ls_R_factor_all 0.0197
_refine_ls_R_factor_gt 0.0196
_refine_ls_shift/su_max 0.003
_refine_ls_shift/su_mean 0.000
_refine_ls_structure_factor_coef Fsqd
_refine_ls_weighting_details 'calc w=1/[\s^2^(Fo^2^)+(0.0305P)^2^+2.8599P] where P=(Fo^2^+2Fc^2^)/3'
_refine_ls_weighting_scheme calc
_refine_ls_wR_factor_gt 0.0523
_refine_ls_wR_factor_ref 0.0524
_reflns_number_gt 12782
_reflns_number_total 12801
_reflns_threshold_expression >2sigma(I)
_cod_data_source_file om200766y_si_001.cif
_cod_data_source_block 18-1540
_cod_depositor_comments
;
The following automatic conversions were performed:

'_symmetry_cell_setting' value 'Monoclinic' changed to 'monoclinic'
according to /home/saulius/struct/CIF-dictionaries/cif_core.dic
dictionary named 'cif_core.dic' version 2.4.1 from 2010-06-29.

Automatic conversion script
Id: cif_fix_values 1715 2011-07-08 13:25:40Z adriana 
;
_cod_original_cell_volume 4441.4(6)
_cod_original_sg_symbol_H-M Cc
_cod_database_code 4065389

loop_
_symmetry_equiv_pos_as_xyz
'x, y, z'
'x, -y, z+1/2'
'x+1/2, y+1/2, z'
'x+1/2, -y+1/2, z+1/2'

loop_
_atom_site_label
_atom_site_type_symbol
_atom_site_fract_x
_atom_site_fract_y
_atom_site_fract_z
_atom_site_U_iso_or_equiv
_atom_site_adp_type
_atom_site_occupancy
_atom_site_symmetry_multiplicity
_atom_site_calc_flag
_atom_site_refinement_flags
Pd1 Pd 1.037836(12) 0.333259(8) 0.504779(5) 0.01515(3) Uani 1 1 d .
Pd2 Pd 0.534196(14) 0.613871(9) 0.299595(5) 0.01969(3) Uani 1 1 d .
Cl1 Cl 1.03968(4) 0.26673(3) 0.433993(13) 0.01659(7) Uani 1 1 d .
Cl2 Cl 0.60684(5) 0.71057(3) 0.244538(14) 0.02277(8) Uani 1 1 d .
P1 P 0.59665(4) 0.24413(3) 0.454684(13) 0.01306(7) Uani 1 1 d .
P2 P 0.76363(4) 0.45001(3) 0.194423(14) 0.01597(7) Uani 1 1 d .
O1 O 0.49951(13) 0.26357(9) 0.48683(4) 0.0175(2) Uani 1 1 d .
O2 O 0.91221(13) 0.44207(10) 0.19007(4) 0.0213(2) Uani 1 1 d .
N1 N 0.87994(14) 0.42694(9) 0.48286(4) 0.0140(2) Uani 1 1 d .
N2 N 0.74127(13) 0.30476(9) 0.46162(5) 0.0158(2) Uani 1 1 d D
H2N H 0.8208(12) 0.2789(15) 0.4588(8) 0.019 Uiso 1 1 d D
N3 N 0.71784(16) 0.53437(11) 0.31092(5) 0.0187(3) Uani 1 1 d .
N4 N 0.72207(15) 0.50682(10) 0.23760(4) 0.0180(3) Uani 1 1 d D
H4N H 0.679(2) 0.5595(9) 0.2353(9) 0.022 Uiso 1 1 d D
C1 C 0.75412(16) 0.39814(11) 0.46690(5) 0.0140(3) Uani 1 1 d .
C2 C 0.64505(18) 0.45816(11) 0.45717(5) 0.0176(3) Uani 1 1 d .
H2 H 0.5567 0.4358 0.4468 0.021 Uiso 1 1 calc R
C3 C 0.6675(2) 0.55080(12) 0.46282(6) 0.0204(3) Uani 1 1 d .
H3 H 0.5946 0.5931 0.4566 0.024 Uiso 1 1 calc R
C4 C 0.7988(2) 0.58118(12) 0.47779(6) 0.0222(3) Uani 1 1 d .
H4 H 0.8174 0.6446 0.4810 0.027 Uiso 1 1 calc R
C5 C 0.90056(19) 0.51814(12) 0.48778(6) 0.0190(3) Uani 1 1 d .
H5 H 0.9892 0.5392 0.4986 0.023 Uiso 1 1 calc R
C6 C 0.52039(16) 0.26312(10) 0.40049(5) 0.0150(3) Uani 1 1 d .
C7 C 0.60089(18) 0.28019(13) 0.36693(6) 0.0213(3) Uani 1 1 d .
H7 H 0.6976 0.2844 0.3729 0.026 Uiso 1 1 calc R
C8 C 0.5394(2) 0.29097(15) 0.32478(6) 0.0274(4) Uani 1 1 d .
H8 H 0.5939 0.3034 0.3020 0.033 Uiso 1 1 calc R
C9 C 0.3977(2) 0.28346(14) 0.31595(6) 0.0260(4) Uani 1 1 d .
H9 H 0.3562 0.2891 0.2870 0.031 Uiso 1 1 calc R
C10 C 0.31652(19) 0.26777(13) 0.34927(6) 0.0223(3) Uani 1 1 d .
H10 H 0.2198 0.2641 0.3431 0.027 Uiso 1 1 calc R
C11 C 0.37739(17) 0.25751(12) 0.39162(5) 0.0175(3) Uani 1 1 d .
H11 H 0.3223 0.2467 0.4144 0.021 Uiso 1 1 calc R
C12 C 0.67231(16) 0.13234(11) 0.45750(5) 0.0155(3) Uani 1 1 d .
C13 C 0.65738(18) 0.07054(12) 0.42307(6) 0.0197(3) Uani 1 1 d .
H13 H 0.6090 0.0879 0.3962 0.024 Uiso 1 1 calc R
C14 C 0.7135(2) -0.01636(12) 0.42830(7) 0.0230(3) Uani 1 1 d .
H14 H 0.7023 -0.0589 0.4051 0.028 Uiso 1 1 calc R
C15 C 0.78634(19) -0.04128(12) 0.46755(7) 0.0241(3) Uani 1 1 d .
H15 H 0.8241 -0.1009 0.4711 0.029 Uiso 1 1 calc R
C16 C 0.80396(19) 0.02069(13) 0.50152(7) 0.0250(4) Uani 1 1 d .
H16 H 0.8555 0.0039 0.5280 0.030 Uiso 1 1 calc R
C17 C 0.74624(18) 0.10725(12) 0.49680(6) 0.0211(3) Uani 1 1 d .
H17 H 0.7569 0.1493 0.5202 0.025 Uiso 1 1 calc R
C18 C 1.0701(2) 0.37996(14) 0.56955(6) 0.0248(4) Uani 1 1 d .
H18A H 1.1519 0.4186 0.5772 0.030 Uiso 1 1 calc R
H18B H 0.9881 0.4010 0.5826 0.030 Uiso 1 1 calc R
C19 C 1.09203(19) 0.28466(13) 0.56888(5) 0.0214(3) Uani 1 1 d .
C20 C 1.19044(19) 0.25527(15) 0.54199(6) 0.0248(4) Uani 1 1 d .
H20A H 1.1925 0.1891 0.5356 0.030 Uiso 1 1 calc R
H20B H 1.2825 0.2832 0.5473 0.030 Uiso 1 1 calc R
C21 C 0.9960(2) 0.21837(15) 0.58706(6) 0.0288(4) Uani 1 1 d .
H21A H 0.9841 0.1646 0.5683 0.043 Uiso 1 1 calc R
H21B H 0.9070 0.2478 0.5886 0.043 Uiso 1 1 calc R
H21C H 1.0344 0.1996 0.6161 0.043 Uiso 1 1 calc R
C22 C 0.77432(17) 0.48773(12) 0.28004(5) 0.0169(3) Uani 1 1 d .
C23 C 0.87973(19) 0.42401(13) 0.29012(6) 0.0212(3) Uani 1 1 d .
H23 H 0.9177 0.3911 0.2679 0.025 Uiso 1 1 calc R
C24 C 0.92697(19) 0.41031(15) 0.33331(6) 0.0243(3) Uani 1 1 d .
H24 H 0.9970 0.3667 0.3411 0.029 Uiso 1 1 calc R
C25 C 0.8722(2) 0.46015(15) 0.36514(6) 0.0251(4) Uani 1 1 d .
H25 H 0.9052 0.4525 0.3948 0.030 Uiso 1 1 calc R
C26 C 0.7690(2) 0.52102(13) 0.35270(6) 0.0228(3) Uani 1 1 d .
H26 H 0.7317 0.5555 0.3745 0.027 Uiso 1 1 calc R
C27 C 0.67371(18) 0.51271(12) 0.15059(5) 0.0179(3) Uani 1 1 d .
C28 C 0.55036(19) 0.55887(13) 0.15221(6) 0.0212(3) Uani 1 1 d .
H28 H 0.5057 0.5572 0.1778 0.025 Uiso 1 1 calc R
C29 C 0.4925(2) 0.60753(13) 0.11622(6) 0.0233(3) Uani 1 1 d .
H29 H 0.4087 0.6394 0.1175 0.028 Uiso 1 1 calc R
C30 C 0.5562(2) 0.60985(13) 0.07850(6) 0.0247(4) Uani 1 1 d .
H30 H 0.5169 0.6437 0.0542 0.030 Uiso 1 1 calc R
C31 C 0.6775(2) 0.56242(18) 0.07660(6) 0.0328(5) Uani 1 1 d .
H31 H 0.7202 0.5628 0.0506 0.039 Uiso 1 1 calc R
C32 C 0.7371(2) 0.51437(16) 0.11235(6) 0.0279(4) Uani 1 1 d .
H32 H 0.8209 0.4827 0.1108 0.033 Uiso 1 1 calc R
C33 C 0.68500(19) 0.33949(12) 0.19714(5) 0.0182(3) Uani 1 1 d .
C34 C 0.7573(2) 0.26249(13) 0.18550(6) 0.0230(3) Uani 1 1 d .
H34 H 0.8487 0.2688 0.1786 0.028 Uiso 1 1 calc R
C35 C 0.6961(2) 0.17729(13) 0.18407(7) 0.0279(4) Uani 1 1 d .
H35 H 0.7456 0.1254 0.1761 0.033 Uiso 1 1 calc R
C36 C 0.5615(2) 0.16720(13) 0.19432(7) 0.0276(4) Uani 1 1 d .
H36 H 0.5195 0.1087 0.1931 0.033 Uiso 1 1 calc R
C37 C 0.4895(2) 0.24342(15) 0.20635(6) 0.0259(4) Uani 1 1 d .
H37 H 0.3984 0.2369 0.2135 0.031 Uiso 1 1 calc R
C38 C 0.5511(2) 0.32905(13) 0.20785(6) 0.0213(3) Uani 1 1 d .
H38 H 0.5019 0.3808 0.2162 0.026 Uiso 1 1 calc R
C39 C 0.4308(2) 0.55454(18) 0.34897(8) 0.0361(5) Uani 1 1 d .
H39A H 0.4407 0.4877 0.3529 0.043 Uiso 1 1 calc R
H39B H 0.4344 0.5887 0.3766 0.043 Uiso 1 1 calc R
C40 C 0.3329(2) 0.58449(17) 0.31503(9) 0.0361(5) Uani 1 1 d .
C41 C 0.3442(3) 0.67765(17) 0.30393(9) 0.0383(5) Uani 1 1 d .
H41A H 0.3405 0.7223 0.3277 0.046 Uiso 1 1 calc R
H41B H 0.2928 0.6973 0.2763 0.046 Uiso 1 1 calc R
C42 C 0.2444(3) 0.5193(2) 0.28727(12) 0.0519(8) Uani 1 1 d .
H42A H 0.2431 0.5369 0.2568 0.078 Uiso 1 1 calc R
H42B H 0.1509 0.5210 0.2956 0.078 Uiso 1 1 calc R
H42C H 0.2812 0.4573 0.2913 0.078 Uiso 1 1 calc R
C43 C 0.1268(2) 0.34935(15) 0.13914(7) 0.0281(4) Uani 1 1 d .
H43A H 0.1634 0.2873 0.1457 0.034 Uiso 1 1 calc R
H43B H 0.0685 0.3666 0.1619 0.034 Uiso 1 1 calc R
Cl3 Cl 0.02744(7) 0.34884(4) 0.088401(19) 0.03653(11) Uani 1 1 d .
Cl4 Cl 0.26450(6) 0.42793(4) 0.13912(2) 0.03978(12) Uani 1 1 d .

loop_
_atom_site_aniso_label
_atom_site_aniso_U_11
_atom_site_aniso_U_22
_atom_site_aniso_U_33
_atom_site_aniso_U_23
_atom_site_aniso_U_13
_atom_site_aniso_U_12
Pd1 0.01256(5) 0.01848(5) 0.01398(5) -0.00064(4) -0.00047(3) -0.00115(4)
Pd2 0.02160(6) 0.01948(6) 0.01874(6) -0.00010(5) 0.00555(4) 0.00141(5)
Cl1 0.01683(16) 0.01738(16) 0.01573(15) -0.00005(12) 0.00253(12) 0.00190(13)
Cl2 0.02355(19) 0.02211(18) 0.02233(18) 0.00411(14) 0.00109(14) -0.00037(15)
P1 0.01086(16) 0.01288(16) 0.01524(17) -0.00194(13) 0.00047(13) -0.00074(13)
P2 0.01636(18) 0.01862(18) 0.01289(17) 0.00068(14) 0.00146(13) 0.00043(14)
O1 0.0165(5) 0.0179(5) 0.0185(5) -0.0016(4) 0.0038(4) 0.0006(4)
O2 0.0167(6) 0.0267(6) 0.0209(6) 0.0002(5) 0.0030(4) 0.0003(5)
N1 0.0146(6) 0.0140(6) 0.0135(6) -0.0019(4) 0.0021(4) -0.0027(5)
N2 0.0112(6) 0.0104(5) 0.0251(7) -0.0027(5) -0.0008(5) 0.0007(4)
N3 0.0211(7) 0.0211(7) 0.0137(6) -0.0003(5) 0.0017(5) -0.0024(5)
N4 0.0205(6) 0.0205(7) 0.0125(6) -0.0005(5) -0.0003(5) 0.0040(5)
C1 0.0152(7) 0.0124(6) 0.0144(6) -0.0018(5) 0.0019(5) -0.0006(5)
C2 0.0183(7) 0.0157(7) 0.0187(7) -0.0011(5) 0.0016(5) 0.0014(6)
C3 0.0261(8) 0.0154(7) 0.0202(7) 0.0012(6) 0.0054(6) 0.0033(6)
C4 0.0298(9) 0.0134(7) 0.0250(8) -0.0017(6) 0.0104(7) -0.0044(6)
C5 0.0222(8) 0.0170(7) 0.0188(7) -0.0033(6) 0.0060(6) -0.0068(6)
C6 0.0140(7) 0.0136(7) 0.0171(7) -0.0020(5) 0.0009(5) -0.0001(5)
C7 0.0172(7) 0.0281(9) 0.0189(7) -0.0008(6) 0.0029(6) 0.0005(6)
C8 0.0291(9) 0.0358(10) 0.0176(8) 0.0015(7) 0.0038(7) 0.0043(8)
C9 0.0279(9) 0.0310(9) 0.0178(7) -0.0006(7) -0.0037(6) 0.0059(7)
C10 0.0178(7) 0.0244(8) 0.0232(8) -0.0038(6) -0.0042(6) 0.0036(6)
C11 0.0144(7) 0.0181(7) 0.0197(7) -0.0019(6) 0.0003(5) -0.0004(5)
C12 0.0129(6) 0.0131(6) 0.0205(7) 0.0005(5) 0.0023(5) -0.0003(5)
C13 0.0205(7) 0.0153(7) 0.0238(8) -0.0011(6) 0.0048(6) -0.0015(6)
C14 0.0236(8) 0.0147(7) 0.0317(9) -0.0033(6) 0.0083(7) -0.0012(6)
C15 0.0179(7) 0.0149(7) 0.0405(10) 0.0039(7) 0.0080(7) 0.0021(6)
C16 0.0195(8) 0.0215(8) 0.0331(9) 0.0057(7) -0.0020(7) 0.0011(6)
C17 0.0182(8) 0.0188(7) 0.0252(8) 0.0006(6) -0.0024(6) -0.0001(6)
C18 0.0275(9) 0.0286(9) 0.0172(7) -0.0045(6) -0.0030(6) -0.0016(7)
C19 0.0217(8) 0.0278(9) 0.0135(7) -0.0007(6) -0.0037(6) 0.0005(7)
C20 0.0193(8) 0.0337(10) 0.0204(8) 0.0009(7) -0.0027(6) 0.0062(7)
C21 0.0330(10) 0.0348(10) 0.0178(8) 0.0048(7) -0.0005(7) -0.0049(8)
C22 0.0168(7) 0.0213(7) 0.0120(6) 0.0020(5) -0.0013(5) -0.0026(6)
C23 0.0193(7) 0.0253(8) 0.0185(7) 0.0031(6) 0.0002(6) 0.0016(6)
C24 0.0201(8) 0.0296(9) 0.0219(8) 0.0089(7) -0.0030(6) -0.0008(7)
C25 0.0245(8) 0.0332(10) 0.0162(7) 0.0060(7) -0.0040(6) -0.0084(7)
C26 0.0264(8) 0.0274(9) 0.0143(7) -0.0007(6) 0.0011(6) -0.0054(7)
C27 0.0200(7) 0.0200(7) 0.0133(7) 0.0017(5) 0.0002(5) -0.0011(6)
C28 0.0203(8) 0.0263(8) 0.0171(7) 0.0017(6) 0.0019(6) 0.0006(6)
C29 0.0228(9) 0.0264(9) 0.0199(8) 0.0017(6) -0.0009(6) 0.0020(7)
C30 0.0281(9) 0.0271(9) 0.0179(8) 0.0048(6) -0.0029(6) -0.0025(7)
C31 0.0359(11) 0.0470(12) 0.0166(8) 0.0081(8) 0.0070(7) 0.0066(9)
C32 0.0287(9) 0.0366(10) 0.0192(8) 0.0043(7) 0.0066(7) 0.0088(8)
C33 0.0206(8) 0.0196(7) 0.0144(7) 0.0022(5) 0.0017(6) -0.0008(6)
C34 0.0221(8) 0.0215(8) 0.0254(8) 0.0014(6) 0.0023(6) 0.0012(6)
C35 0.0331(10) 0.0184(8) 0.0322(10) 0.0009(7) 0.0036(8) 0.0023(7)
C36 0.0336(10) 0.0226(9) 0.0256(9) 0.0034(7) -0.0022(8) -0.0064(7)
C37 0.0254(9) 0.0314(9) 0.0211(8) 0.0013(7) 0.0031(7) -0.0092(7)
C38 0.0211(8) 0.0252(9) 0.0179(7) 0.0003(6) 0.0030(6) -0.0012(6)
C39 0.0353(11) 0.0425(12) 0.0337(11) 0.0089(9) 0.0183(9) 0.0074(9)
C40 0.0250(10) 0.0369(11) 0.0491(13) 0.0126(10) 0.0170(9) 0.0057(8)
C41 0.0349(12) 0.0331(11) 0.0504(14) 0.0093(10) 0.0201(10) 0.0124(9)
C42 0.0282(12) 0.0451(15) 0.080(2) 0.0269(14) -0.0054(12) -0.0080(10)
C43 0.0260(9) 0.0288(9) 0.0297(9) -0.0009(7) 0.0036(7) 0.0002(7)
Cl3 0.0431(3) 0.0323(3) 0.0326(3) -0.0013(2) -0.0032(2) -0.0031(2)
Cl4 0.0260(2) 0.0335(3) 0.0587(4) -0.0033(2) -0.0008(2) -0.0007(2)

loop_
_atom_type_symbol
_atom_type_description
_atom_type_scat_dispersion_real
_atom_type_scat_dispersion_imag
_atom_type_scat_source
C C 0.0033 0.0016 'International Tables Vol C Tables 4.2.6.8 and 6.1.1.4'
H H 0.0000 0.0000 'International Tables Vol C Tables 4.2.6.8 and 6.1.1.4'
N N 0.0061 0.0033 'International Tables Vol C Tables 4.2.6.8 and 6.1.1.4'
O O 0.0106 0.0060 'International Tables Vol C Tables 4.2.6.8 and 6.1.1.4'
P P 0.1023 0.0942 'International Tables Vol C Tables 4.2.6.8 and 6.1.1.4'
Cl Cl 0.1484 0.1585 'International Tables Vol C Tables 4.2.6.8 and 6.1.1.4'
Pd Pd -0.9988 1.0072 'International Tables Vol C Tables 4.2.6.8 and 6.1.1.4'

loop_
_geom_angle_atom_site_label_1
_geom_angle_atom_site_label_2
_geom_angle_atom_site_label_3
_geom_angle
C18 Pd1 C20 68.41(8)
C18 Pd1 N1 97.17(7)
C20 Pd1 N1 165.52(6)
C18 Pd1 C19 38.87(8)
C20 Pd1 C19 38.79(7)
N1 Pd1 C19 127.97(6)
C18 Pd1 Cl1 169.82(6)
C20 Pd1 Cl1 101.83(5)
N1 Pd1 Cl1 92.64(4)
C19 Pd1 Cl1 133.95(5)
C41 Pd2 C39 68.72(9)
C41 Pd2 C40 39.04(9)
C39 Pd2 C40 39.01(10)
C41 Pd2 N3 165.21(8)
C39 Pd2 N3 96.86(8)
C40 Pd2 N3 129.70(8)
C41 Pd2 Cl2 96.82(7)
C39 Pd2 Cl2 165.19(7)
C40 Pd2 Cl2 129.67(7)
N3 Pd2 Cl2 97.36(4)
O1 P1 N2 114.32(7)
O1 P1 C6 111.75(8)
N2 P1 C6 107.59(8)
O1 P1 C12 115.81(7)
N2 P1 C12 97.86(7)
C6 P1 C12 108.44(8)
O2 P2 N4 116.20(8)
O2 P2 C27 112.25(8)
N4 P2 C27 102.27(8)
O2 P2 C33 111.41(8)
N4 P2 C33 105.50(8)
C27 P2 C33 108.52(8)
C1 N1 C5 117.96(15)
C1 N1 Pd1 121.56(11)
C5 N1 Pd1 120.28(12)
C1 N2 P1 127.40(11)
C1 N2 H2N 111.5(17)
P1 N2 H2N 120.7(16)
C22 N3 C26 118.13(16)
C22 N3 Pd2 124.29(11)
C26 N3 Pd2 116.99(12)
C22 N4 P2 124.46(12)
C22 N4 H4N 112.2(17)
P2 N4 H4N 122.1(17)
N1 C1 N2 114.93(14)
N1 C1 C2 122.33(15)
N2 C1 C2 122.72(15)
C3 C2 C1 118.91(16)
C3 C2 H2 120.5
C1 C2 H2 120.5
C2 C3 C4 118.93(16)
C2 C3 H3 120.5
C4 C3 H3 120.5
C5 C4 C3 119.05(16)
C5 C4 H4 120.5
C3 C4 H4 120.5
N1 C5 C4 122.74(16)
N1 C5 H5 118.6
C4 C5 H5 118.6
C7 C6 C11 119.93(15)
C7 C6 P1 121.15(13)
C11 C6 P1 118.88(12)
C8 C7 C6 120.01(17)
C8 C7 H7 120.0
C6 C7 H7 120.0
C7 C8 C9 119.91(18)
C7 C8 H8 120.0
C9 C8 H8 120.0
C10 C9 C8 120.46(17)
C10 C9 H9 119.8
C8 C9 H9 119.8
C9 C10 C11 119.90(17)
C9 C10 H10 120.0
C11 C10 H10 120.0
C10 C11 C6 119.76(16)
C10 C11 H11 120.1
C6 C11 H11 120.1
C13 C12 C17 119.95(16)
C13 C12 P1 123.01(13)
C17 C12 P1 117.02(13)
C14 C13 C12 119.78(17)
C14 C13 H13 120.1
C12 C13 H13 120.1
C13 C14 C15 120.09(17)
C13 C14 H14 120.0
C15 C14 H14 120.0
C16 C15 C14 120.26(17)
C16 C15 H15 119.9
C14 C15 H15 119.9
C15 C16 C17 120.01(18)
C15 C16 H16 120.0
C17 C16 H16 120.0
C16 C17 C12 119.88(17)
C16 C17 H17 120.1
C12 C17 H17 120.1
C19 C18 Pd1 70.99(10)
C19 C18 H18A 116.5
Pd1 C18 H18A 116.5
C19 C18 H18B 116.5
Pd1 C18 H18B 116.5
H18A C18 H18B 113.5
C20 C19 C18 115.16(18)
C20 C19 C21 121.51(18)
C18 C19 C21 121.92(18)
C20 C19 Pd1 70.45(10)
C18 C19 Pd1 70.14(10)
C21 C19 Pd1 117.63(12)
C19 C20 Pd1 70.76(10)
C19 C20 H20A 116.5
Pd1 C20 H20A 116.5
C19 C20 H20B 116.5
Pd1 C20 H20B 116.5
H20A C20 H20B 113.5
C19 C21 H21A 109.5
C19 C21 H21B 109.5
H21A C21 H21B 109.5
C19 C21 H21C 109.5
H21A C21 H21C 109.5
H21B C21 H21C 109.5
N3 C22 N4 115.86(15)
N3 C22 C23 121.97(15)
N4 C22 C23 122.17(15)
C24 C23 C22 118.25(17)
C24 C23 H23 120.9
C22 C23 H23 120.9
C25 C24 C23 120.05(18)
C25 C24 H24 120.0
C23 C24 H24 120.0
C26 C25 C24 118.22(17)
C26 C25 H25 120.9
C24 C25 H25 120.9
N3 C26 C25 123.32(18)
N3 C26 H26 118.3
C25 C26 H26 118.3
C28 C27 C32 119.41(16)
C28 C27 P2 125.40(13)
C32 C27 P2 115.19(14)
C27 C28 C29 119.96(16)
C27 C28 H28 120.0
C29 C28 H28 120.0
C30 C29 C28 120.55(18)
C30 C29 H29 119.7
C28 C29 H29 119.7
C31 C30 C29 119.48(17)
C31 C30 H30 120.3
C29 C30 H30 120.3
C30 C31 C32 120.64(18)
C30 C31 H31 119.7
C32 C31 H31 119.7
C31 C32 C27 119.94(18)
C31 C32 H32 120.0
C27 C32 H32 120.0
C38 C33 C34 119.29(17)
C38 C33 P2 121.92(14)
C34 C33 P2 118.67(14)
C35 C34 C33 120.24(18)
C35 C34 H34 119.9
C33 C34 H34 119.9
C34 C35 C36 120.35(18)
C34 C35 H35 119.8
C36 C35 H35 119.8
C37 C36 C35 119.70(18)
C37 C36 H36 120.1
C35 C36 H36 120.1
C38 C37 C36 119.94(18)
C38 C37 H37 120.0
C36 C37 H37 120.0
C37 C38 C33 120.48(18)
C37 C38 H38 119.8
C33 C38 H38 119.8
C40 C39 Pd2 70.94(13)
C40 C39 H39A 116.5
Pd2 C39 H39A 116.5
C40 C39 H39B 116.5
Pd2 C39 H39B 116.5
H39A C39 H39B 113.5
C41 C40 C39 114.5(3)
C41 C40 C42 122.0(2)
C39 C40 C42 122.4(2)
C41 C40 Pd2 69.57(13)
C39 C40 Pd2 70.05(13)
C42 C40 Pd2 119.60(19)
C40 C41 Pd2 71.39(13)
C40 C41 H41A 116.5
Pd2 C41 H41A 116.5
C40 C41 H41B 116.5
Pd2 C41 H41B 116.5
H41A C41 H41B 113.5
C40 C42 H42A 109.5
C40 C42 H42B 109.5
H42A C42 H42B 109.5
C40 C42 H42C 109.5
H42A C42 H42C 109.5
H42B C42 H42C 109.5
Cl3 C43 Cl4 110.49(12)
Cl3 C43 H43A 109.6
Cl4 C43 H43A 109.6
Cl3 C43 H43B 109.6
Cl4 C43 H43B 109.6
H43A C43 H43B 108.1

loop_
_geom_bond_atom_site_label_1
_geom_bond_atom_site_label_2
_geom_bond_distance
Pd1 C18 2.1166(18)
Pd1 C20 2.1237(18)
Pd1 N1 2.1261(14)
Pd1 C19 2.1277(17)
Pd1 Cl1 2.4075(4)
Pd2 C41 2.104(2)
Pd2 C39 2.116(2)
Pd2 C40 2.128(2)
Pd2 N3 2.1431(16)
Pd2 Cl2 2.3887(5)
P1 O1 1.4819(12)
P1 N2 1.6688(14)
P1 C6 1.7888(17)
P1 C12 1.7957(17)
P2 O2 1.4844(13)
P2 N4 1.6665(15)
P2 C27 1.7934(17)
P2 C33 1.7989(18)
N1 C1 1.348(2)
N1 C5 1.357(2)
N2 C1 1.381(2)
N2 H2N 0.88000(17)
N3 C22 1.346(2)
N3 C26 1.354(2)
N4 C22 1.391(2)
N4 H4N 0.88000(17)
C1 C2 1.393(2)
C2 C3 1.382(2)
C2 H2 0.9500
C3 C4 1.395(3)
C3 H3 0.9500
C4 C5 1.371(3)
C4 H4 0.9500
C5 H5 0.9500
C6 C7 1.398(2)
C6 C11 1.404(2)
C7 C8 1.390(3)
C7 H7 0.9500
C8 C9 1.393(3)
C8 H8 0.9500
C9 C10 1.393(3)
C9 H9 0.9500
C10 C11 1.393(2)
C10 H10 0.9500
C11 H11 0.9500
C12 C13 1.397(2)
C12 C17 1.400(2)
C13 C14 1.389(2)
C13 H13 0.9500
C14 C15 1.394(3)
C14 H14 0.9500
C15 C16 1.388(3)
C15 H15 0.9500
C16 C17 1.390(3)
C16 H16 0.9500
C17 H17 0.9500
C18 C19 1.412(3)
C18 H18A 0.9900
C18 H18B 0.9900
C19 C20 1.412(3)
C19 C21 1.505(3)
C20 H20A 0.9900
C20 H20B 0.9900
C21 H21A 0.9800
C21 H21B 0.9800
C21 H21C 0.9800
C22 C23 1.403(2)
C23 C24 1.386(2)
C23 H23 0.9500
C24 C25 1.384(3)
C24 H24 0.9500
C25 C26 1.373(3)
C25 H25 0.9500
C26 H26 0.9500
C27 C28 1.393(2)
C27 C32 1.401(2)
C28 C29 1.394(3)
C28 H28 0.9500
C29 C30 1.387(3)
C29 H29 0.9500
C30 C31 1.386(3)
C30 H30 0.9500
C31 C32 1.389(3)
C31 H31 0.9500
C32 H32 0.9500
C33 C38 1.399(3)
C33 C34 1.401(3)
C34 C35 1.383(3)
C34 H34 0.9500
C35 C36 1.401(3)
C35 H35 0.9500
C36 C37 1.394(3)
C36 H36 0.9500
C37 C38 1.391(3)
C37 H37 0.9500
C38 H38 0.9500
C39 C40 1.417(4)
C39 H39A 0.9900
C39 H39B 0.9900
C40 C41 1.414(3)
C40 C42 1.500(4)
C41 H41A 0.9900
C41 H41B 0.9900
C42 H42A 0.9800
C42 H42B 0.9800
C42 H42C 0.9800
C43 Cl3 1.762(2)
C43 Cl4 1.776(2)
C43 H43A 0.9900
C43 H43B 0.9900

loop_
_geom_hbond_atom_site_label_D
_geom_hbond_atom_site_label_H
_geom_hbond_atom_site_label_A
_geom_hbond_distance_DH
_geom_hbond_distance_HA
_geom_hbond_distance_DA
_geom_hbond_angle_DHA
N2 H2N Cl1 0.88 2.369(10) 3.1908(14) 156(2)
N4 H4N Cl2 0.88 2.349(7) 3.2064(16) 165(2)

loop_
_geom_torsion_atom_site_label_1
_geom_torsion_atom_site_label_2
_geom_torsion_atom_site_label_3
_geom_torsion_atom_site_label_4
_geom_torsion
C18 Pd1 N1 C1 -119.95(13)
C20 Pd1 N1 C1 -114.9(3)
C19 Pd1 N1 C1 -93.73(14)
Cl1 Pd1 N1 C1 62.80(12)
C18 Pd1 N1 C5 54.87(13)
C20 Pd1 N1 C5 59.9(3)
C19 Pd1 N1 C5 81.08(14)
Cl1 Pd1 N1 C5 -122.39(12)
O1 P1 N2 C1 -50.23(17)
C6 P1 N2 C1 74.51(16)
C12 P1 N2 C1 -173.24(15)
C41 Pd2 N3 C22 140.8(3)
C39 Pd2 N3 C22 128.34(15)
C40 Pd2 N3 C22 104.88(17)
Cl2 Pd2 N3 C22 -55.81(14)
C41 Pd2 N3 C26 -30.1(4)
C39 Pd2 N3 C26 -42.62(15)
C40 Pd2 N3 C26 -66.08(17)
Cl2 Pd2 N3 C26 133.23(13)
O2 P2 N4 C22 -53.10(17)
C27 P2 N4 C22 -175.70(14)
C33 P2 N4 C22 70.87(16)
C5 N1 C1 N2 178.31(14)
Pd1 N1 C1 N2 -6.76(19)
C5 N1 C1 C2 -2.7(2)
Pd1 N1 C1 C2 172.25(12)
P1 N2 C1 N1 163.59(12)
P1 N2 C1 C2 -15.4(2)
N1 C1 C2 C3 2.0(2)
N2 C1 C2 C3 -179.06(16)
C1 C2 C3 C4 0.4(3)
C2 C3 C4 C5 -2.1(3)
C1 N1 C5 C4 0.9(2)
Pd1 N1 C5 C4 -174.07(13)
C3 C4 C5 N1 1.4(3)
O1 P1 C6 C7 157.53(14)
N2 P1 C6 C7 31.25(16)
C12 P1 C6 C7 -73.63(15)
O1 P1 C6 C11 -24.68(15)
N2 P1 C6 C11 -150.95(13)
C12 P1 C6 C11 104.16(14)
C11 C6 C7 C8 -0.4(3)
P1 C6 C7 C8 177.33(15)
C6 C7 C8 C9 -0.9(3)
C7 C8 C9 C10 1.8(3)
C8 C9 C10 C11 -1.4(3)
C9 C10 C11 C6 0.0(3)
C7 C6 C11 C10 0.9(2)
P1 C6 C11 C10 -176.96(13)
O1 P1 C12 C13 120.40(14)
N2 P1 C12 C13 -117.69(15)
C6 P1 C12 C13 -6.13(16)
O1 P1 C12 C17 -58.03(15)
N2 P1 C12 C17 63.88(14)
C6 P1 C12 C17 175.45(13)
C17 C12 C13 C14 1.4(3)
P1 C12 C13 C14 -176.99(13)
C12 C13 C14 C15 -1.0(3)
C13 C14 C15 C16 -0.4(3)
C14 C15 C16 C17 1.5(3)
C15 C16 C17 C12 -1.1(3)
C13 C12 C17 C16 -0.3(3)
P1 C12 C17 C16 178.13(14)
C20 Pd1 C18 C19 -32.34(11)
N1 Pd1 C18 C19 146.30(11)
Cl1 Pd1 C18 C19 -49.4(4)
Pd1 C18 C19 C20 55.76(14)
Pd1 C18 C19 C21 -110.85(16)
C18 Pd1 C19 C20 -127.43(17)
N1 Pd1 C19 C20 -171.72(11)
Cl1 Pd1 C19 C20 41.83(14)
C20 Pd1 C19 C18 127.43(17)
N1 Pd1 C19 C18 -44.29(14)
Cl1 Pd1 C19 C18 169.26(9)
C18 Pd1 C19 C21 116.5(2)
C20 Pd1 C19 C21 -116.1(2)
N1 Pd1 C19 C21 72.17(17)
Cl1 Pd1 C19 C21 -74.29(17)
C18 C19 C20 Pd1 -55.60(14)
C21 C19 C20 Pd1 111.08(16)
C18 Pd1 C20 C19 32.41(12)
N1 Pd1 C20 C19 27.0(3)
Cl1 Pd1 C20 C19 -150.63(10)
C26 N3 C22 N4 -177.31(16)
Pd2 N3 C22 N4 11.8(2)
C26 N3 C22 C23 2.5(3)
Pd2 N3 C22 C23 -168.37(13)
P2 N4 C22 N3 -173.12(13)
P2 N4 C22 C23 7.1(2)
N3 C22 C23 C24 -0.8(3)
N4 C22 C23 C24 179.03(17)
C22 C23 C24 C25 -1.3(3)
C23 C24 C25 C26 1.5(3)
C22 N3 C26 C25 -2.3(3)
Pd2 N3 C26 C25 169.25(14)
C24 C25 C26 N3 0.3(3)
O2 P2 C27 C28 -156.01(15)
N4 P2 C27 C28 -30.76(18)
C33 P2 C27 C28 80.42(17)
O2 P2 C27 C32 23.29(18)
N4 P2 C27 C32 148.55(15)
C33 P2 C27 C32 -100.27(16)
C32 C27 C28 C29 -1.2(3)
P2 C27 C28 C29 178.11(15)
C27 C28 C29 C30 0.5(3)
C28 C29 C30 C31 0.7(3)
C29 C30 C31 C32 -1.4(3)
C30 C31 C32 C27 0.8(4)
C28 C27 C32 C31 0.5(3)
P2 C27 C32 C31 -178.83(18)
O2 P2 C33 C38 170.07(14)
N4 P2 C33 C38 43.13(17)
C27 P2 C33 C38 -65.86(17)
O2 P2 C33 C34 -14.03(17)
N4 P2 C33 C34 -140.97(14)
C27 P2 C33 C34 110.04(15)
C38 C33 C34 C35 0.9(3)
P2 C33 C34 C35 -175.15(15)
C33 C34 C35 C36 -0.1(3)
C34 C35 C36 C37 -0.5(3)
C35 C36 C37 C38 0.4(3)
C36 C37 C38 C33 0.3(3)
C34 C33 C38 C37 -1.0(3)
P2 C33 C38 C37 174.91(14)
C41 Pd2 C39 C40 32.51(16)
N3 Pd2 C39 C40 -150.88(15)
Cl2 Pd2 C39 C40 45.5(4)
Pd2 C39 C40 C41 -54.98(17)
Pd2 C39 C40 C42 113.1(2)
C39 Pd2 C40 C41 127.3(2)
N3 Pd2 C40 C41 166.24(15)
Cl2 Pd2 C40 C41 -39.0(2)
C41 Pd2 C40 C39 -127.3(2)
N3 Pd2 C40 C39 38.9(2)
Cl2 Pd2 C40 C39 -166.31(12)
C41 Pd2 C40 C42 116.0(3)
C39 Pd2 C40 C42 -116.6(3)
N3 Pd2 C40 C42 -77.8(2)
Cl2 Pd2 C40 C42 77.0(2)
C39 C40 C41 Pd2 55.24(17)
C42 C40 C41 Pd2 -112.9(2)
C39 Pd2 C41 C40 -32.49(16)
N3 Pd2 C41 C40 -45.8(4)
Cl2 Pd2 C41 C40 150.82(16)
